data_4001111
loop_
_publ_author_name
'Brusso, Jaclyn L.'
'Hirst, Oliver D.'
'Dadvand, Afshin'
'Ganesan, Srinivasan'
'Cicoira, Fabio'
'Robertson, Craig M.'
'Oakley, Richard T.'
'Rosei, Federico'
'Perepichka, Dmitrii F.'

_publ_section_title
;
 Two-Dimensional Structural Motif in Thienoacene Semiconductors:
 Synthesis, Structure, and Properties of Tetrathienoanthracene Isomers
;
_journal_issue 7
_journal_name_full 'Chemistry of Materials'
_journal_page_first 2484
_journal_paper_doi 10.1021/cm7030653
_journal_volume 20
_journal_year 2008
_chemical_formula_sum 'C22 H10 S4'
_chemical_formula_weight 402.54
_chemical_name_systematic
; 
 ? 
;
_space_group_IT_number 14
_symmetry_cell_setting monoclinic
_symmetry_space_group_name_Hall '-P 2yn'
_symmetry_space_group_name_H-M 'P 1 21/n 1'
_atom_sites_solution_hydrogens geom
_atom_sites_solution_primary direct
_atom_sites_solution_secondary difmap
_audit_creation_method SHELXL-97
_cell_angle_alpha 90.00
_cell_angle_beta 97.753(2)
_cell_angle_gamma 90.00
_cell_formula_units_Z 2
_cell_length_a 12.3815(14)
_cell_length_b 5.2570(6)
_cell_length_c 12.7975(15)
_cell_measurement_temperature 100(2)
_cell_volume 825.37(16)
_computing_cell_refinement 'Bruker SMART'
_computing_data_collection 'Bruker SMART'
_computing_data_reduction 'Bruker SAINT'
_computing_molecular_graphics 'Bruker SHELXTL'
_computing_publication_material 'Bruker SHELXTL'
_computing_structure_refinement 'Bruker SHELXTL'
_computing_structure_solution 'Bruker SHELXTL'
_diffrn_ambient_temperature 173(2)
_diffrn_measured_fraction_theta_full 0.974
_diffrn_measured_fraction_theta_max 0.974
_diffrn_measurement_device_type 'CCD area detector'
_diffrn_measurement_method 'phi and omega scans'
_diffrn_radiation_monochromator graphite
_diffrn_radiation_source 'sealed tube'
_diffrn_radiation_type MoK\a
_diffrn_radiation_wavelength 0.71073
_diffrn_reflns_av_R_equivalents 0.0332
_diffrn_reflns_av_sigmaI/netI 0.0448
_diffrn_reflns_limit_h_max 15
_diffrn_reflns_limit_h_min -13
_diffrn_reflns_limit_k_max 6
_diffrn_reflns_limit_k_min -6
_diffrn_reflns_limit_l_max 15
_diffrn_reflns_limit_l_min -16
_diffrn_reflns_number 4050
_diffrn_reflns_theta_full 26.49
_diffrn_reflns_theta_max 26.49
_diffrn_reflns_theta_min 4.93
_exptl_absorpt_coefficient_mu 0.578
_exptl_absorpt_correction_T_max 0.95
_exptl_absorpt_correction_T_min 0.87
_exptl_absorpt_correction_type empirical
_exptl_absorpt_process_details sadabs
_exptl_crystal_colour yellow
_exptl_crystal_density_diffrn 1.620
_exptl_crystal_density_method 'not measured'
_exptl_crystal_description platlet
_exptl_crystal_F_000 412
_exptl_crystal_size_max 0.220
_exptl_crystal_size_mid 0.105
_exptl_crystal_size_min 0.080
_refine_diff_density_max 0.448
_refine_diff_density_min -0.340
_refine_diff_density_rms 0.084
_refine_ls_extinction_method none
_refine_ls_goodness_of_fit_ref 1.100
_refine_ls_hydrogen_treatment constr
_refine_ls_matrix_type full
_refine_ls_number_parameters 120
_refine_ls_number_reflns 1673
_refine_ls_number_restraints 0
_refine_ls_restrained_S_all 1.100
_refine_ls_R_factor_all 0.0612
_refine_ls_R_factor_gt 0.0553
_refine_ls_shift/su_max 0.000
_refine_ls_shift/su_mean 0.000
_refine_ls_structure_factor_coef Fsqd
_refine_ls_weighting_details 'calc w=1/[\s^2^(Fo^2^)+(0.0611P)^2^+1.3781P] where P=(Fo^2^+2Fc^2^)/3'
_refine_ls_weighting_scheme calc
_refine_ls_wR_factor_gt 0.1349
_refine_ls_wR_factor_ref 0.1392
_reflns_number_gt 1522
_reflns_number_total 1673
_reflns_threshold_expression >2sigma(I)
_cod_data_source_file cm7030653-file002.cif
_cod_data_source_block jackie1m
_cod_depositor_comments
;
The following automatic conversions were performed:

'_symmetry_cell_setting' value 'Monoclinic' changed to 'monoclinic'
according to /home/saulius/struct/CIF-dictionaries/cif_core.dic
dictionary named 'cif_core.dic' version 2.4.1 from 2010-06-29.

Automatic conversion script
Id: cif_fix_values 1715 2011-07-08 13:25:40Z adriana 
;
_cod_original_sg_symbol_H-M P2(1)/n
_cod_database_code 4001111

loop_
_symmetry_equiv_pos_as_xyz
'x, y, z'
'-x+1/2, y+1/2, -z+1/2'
'-x, -y, -z'
'x-1/2, -y-1/2, z-1/2'

loop_
_atom_site_label
_atom_site_type_symbol
_atom_site_fract_x
_atom_site_fract_y
_atom_site_fract_z
_atom_site_U_iso_or_equiv
_atom_site_adp_type
_atom_site_occupancy
_atom_site_symmetry_multiplicity
_atom_site_calc_flag
_atom_site_refinement_flags
S2 S 0.13842(7) 0.01675(15) 0.57689(6) 0.0236(3) Uani 1 1 d .
S1 S 0.06837(7) 0.48873(15) 0.38300(7) 0.0245(3) Uani 1 1 d .
C3 C 0.3897(2) 0.5384(5) 0.4569(2) 0.0174(6) Uani 1 1 d .
C4 C 0.4186(2) 0.3386(5) 0.5326(2) 0.0171(6) Uani 1 1 d .
C2 C 0.2764(2) 0.5724(5) 0.4144(2) 0.0172(6) Uani 1 1 d .
C6 C 0.2248(2) 0.2243(5) 0.5238(2) 0.0179(6) Uani 1 1 d .
C8 C 0.2304(2) 0.7566(6) 0.3383(2) 0.0192(6) Uani 1 1 d .
H8 H 0.2723 0.8810 0.3079 0.023 Uiso 1 1 calc R
C5 C 0.3331(2) 0.1821(5) 0.5645(2) 0.0172(6) Uani 1 1 d .
C11 C 0.4719(2) 0.6919(6) 0.4266(2) 0.0177(6) Uani 1 1 d .
H11 H 0.4525 0.8224 0.3763 0.021 Uiso 1 1 calc R
C10 C 0.3438(3) -0.0258(5) 0.6380(2) 0.0201(6) Uani 1 1 d .
H10 H 0.4117 -0.0829 0.6736 0.024 Uiso 1 1 calc R
C1 C 0.1967(2) 0.4144(6) 0.4467(2) 0.0179(6) Uani 1 1 d .
C7 C 0.1189(3) 0.7333(6) 0.3142(2) 0.0201(6) Uani 1 1 d .
H7 H 0.0752 0.8394 0.2654 0.034(10) Uiso 1 1 calc R
C9 C 0.2460(3) -0.1332(6) 0.6516(2) 0.0210(6) Uani 1 1 d .
H9 H 0.2383 -0.2735 0.6968 0.023(9) Uiso 1 1 calc R

loop_
_atom_site_aniso_label
_atom_site_aniso_U_11
_atom_site_aniso_U_22
_atom_site_aniso_U_33
_atom_site_aniso_U_23
_atom_site_aniso_U_13
_atom_site_aniso_U_12
S2 0.0194(5) 0.0231(4) 0.0286(5) 0.0034(3) 0.0039(3) -0.0034(3)
S1 0.0178(5) 0.0270(4) 0.0277(5) 0.0033(3) -0.0004(3) -0.0015(3)
C3 0.0170(16) 0.0187(14) 0.0159(14) -0.0021(11) 0.0002(11) 0.0014(11)
C4 0.0169(15) 0.0170(13) 0.0176(14) -0.0038(11) 0.0031(11) -0.0005(11)
C2 0.0188(15) 0.0172(13) 0.0157(14) -0.0024(11) 0.0025(11) -0.0001(11)
C6 0.0184(15) 0.0171(13) 0.0191(15) -0.0011(11) 0.0055(11) -0.0036(11)
C8 0.0198(15) 0.0194(14) 0.0183(15) 0.0015(11) 0.0028(12) -0.0010(12)
C5 0.0168(15) 0.0177(13) 0.0177(14) -0.0047(11) 0.0048(11) -0.0003(11)
C11 0.0178(15) 0.0192(13) 0.0161(14) -0.0002(11) 0.0024(11) 0.0022(11)
C10 0.0217(17) 0.0189(14) 0.0200(15) -0.0005(11) 0.0045(12) 0.0011(12)
C1 0.0155(15) 0.0181(13) 0.0198(15) -0.0020(11) 0.0009(11) 0.0011(11)
C7 0.0242(16) 0.0182(14) 0.0175(15) 0.0034(11) 0.0014(12) 0.0002(12)
C9 0.0220(16) 0.0182(14) 0.0224(15) 0.0035(12) 0.0018(12) 0.0024(12)

loop_
_atom_type_symbol
_atom_type_description
_atom_type_scat_dispersion_real
_atom_type_scat_dispersion_imag
_atom_type_scat_source
C C 0.0033 0.0016 'International Tables Vol C Tables 4.2.6.8 and 6.1.1.4'
H H 0.0000 0.0000 'International Tables Vol C Tables 4.2.6.8 and 6.1.1.4'
S S 0.1246 0.1234 'International Tables Vol C Tables 4.2.6.8 and 6.1.1.4'

loop_
_geom_angle_atom_site_label_1
_geom_angle_atom_site_label_2
_geom_angle_atom_site_label_3
_geom_angle
_geom_angle_site_symmetry_1
_geom_angle_site_symmetry_3
C9 S2 C6 91.95(15) . .
C7 S1 C1 92.03(15) . .
C11 C3 C4 119.0(3) . .
C11 C3 C2 122.1(3) . .
C4 C3 C2 118.9(3) . .
C11 C4 C3 118.4(3) 3_666 .
C11 C4 C5 122.8(3) 3_666 .
C3 C4 C5 118.7(3) . .
C1 C2 C8 111.8(3) . .
C1 C2 C3 120.3(3) . .
C8 C2 C3 127.9(3) . .
C5 C6 C1 120.6(3) . .
C5 C6 S2 111.6(2) . .
C1 C6 S2 127.7(2) . .
C7 C8 C2 112.7(3) . .
C6 C5 C10 111.5(3) . .
C6 C5 C4 120.7(3) . .
C10 C5 C4 127.8(3) . .
C3 C11 C4 122.6(3) . 3_666
C9 C10 C5 113.1(3) . .
C2 C1 C6 120.6(3) . .
C2 C1 S1 111.6(2) . .
C6 C1 S1 127.8(2) . .
C8 C7 S1 111.9(2) . .
C10 C9 S2 111.8(2) . .

loop_
_geom_bond_atom_site_label_1
_geom_bond_atom_site_label_2
_geom_bond_distance
_geom_bond_site_symmetry_2
S2 C9 1.722(3) .
S2 C6 1.730(3) .
S1 C7 1.723(3) .
S1 C1 1.729(3) .
C3 C11 1.393(4) .
C3 C4 1.441(4) .
C3 C2 1.446(4) .
C4 C11 1.395(4) 3_666
C4 C5 1.443(4) .
C2 C1 1.395(4) .
C2 C8 1.435(4) .
C6 C5 1.389(4) .
C6 C1 1.415(4) .
C8 C7 1.379(4) .
C5 C10 1.437(4) .
C11 C4 1.395(4) 3_666
C10 C9 1.368(5) .
